data_7251170
loop_
_publ_author_name
'Gasol-Cardona, Julia'
'Ward, Martin R.'
'Comboni, Davide'
'Hanfland, Micheal'
'Scatena, Rebecca'
'Warren, Mark R.'
'Maloney, Andrew G. P.'
'Oswald, Iain D. H.'

_publ_section_title
;
 Pressure-induced phase behaviour and compressibility of the racemic and
 chiral solid forms, ofloxacin and levofloxacin
;
_journal_issue 47
_journal_name_full CrystEngComm
_journal_page_first 7662
_journal_page_last 7676
_journal_paper_doi 10.1039/D5CE00855G
_journal_volume 27
_journal_year 2025
_chemical_formula_moiety 'C18 H20 F N3 O4, 0.25(H4 O2)'
_chemical_formula_sum 'C18 H21 F N3 O4.5'
_chemical_formula_weight 370.38
_chemical_name_systematic 'Levofloxacin hydrate'
_space_group_crystal_system monoclinic
_space_group_IT_number 5
_space_group_name_Hall 'C 2y'
_space_group_name_H-M_alt 'C 1 2 1'
_atom_sites_solution_hydrogens mixed
_audit_creation_method SHELXL-2019/3
_audit_update_record
;
2025-08-19 deposited with the CCDC.	2025-10-29 downloaded from the CCDC.
;
_cell_angle_alpha 90
_cell_angle_beta 113.838(11)
_cell_angle_gamma 90
_cell_formula_units_Z 8
_cell_length_a 28.753(4)
_cell_length_b 6.7900(8)
_cell_length_c 18.636(5)
_cell_measurement_pressure 0.29
_cell_measurement_reflns_used 14088
_cell_measurement_temperature 298(2)
_cell_measurement_theta_max 24.788
_cell_measurement_theta_min 2.307
_cell_volume 3328.0(11)
_computing_cell_refinement 'SAINT V8.40B (?, 2016)'
_computing_data_reduction 'SAINT V8.40B (?, 2016)'
_computing_molecular_graphics 'Olex2 1.5 (Dolomanov et al., 2009)'
_computing_publication_material 'Olex2 1.5 (Dolomanov et al., 2009)'
_computing_structure_refinement 'XL  (Sheldrick, 2008)'
_diffrn_ambient_temperature 298(2)
_diffrn_measured_fraction_theta_full 0.599
_diffrn_measured_fraction_theta_max 0.599
_diffrn_measurement_device_type 'Bruker D8 Photon III'
_diffrn_radiation_type MoK\a
_diffrn_radiation_wavelength 0.71073
_diffrn_reflns_av_R_equivalents 0.0825
_diffrn_reflns_av_unetI/netI 0.0905
_diffrn_reflns_Laue_measured_fraction_full 0.599
_diffrn_reflns_Laue_measured_fraction_max 0.599
_diffrn_reflns_limit_h_max 33
_diffrn_reflns_limit_h_min -33
_diffrn_reflns_limit_k_max 7
_diffrn_reflns_limit_k_min -7
_diffrn_reflns_limit_l_max 14
_diffrn_reflns_limit_l_min -13
_diffrn_reflns_number 14088
_diffrn_reflns_point_group_measured_fraction_full 0.590
_diffrn_reflns_point_group_measured_fraction_max 0.590
_diffrn_reflns_theta_full 24.788
_diffrn_reflns_theta_max 24.788
_diffrn_reflns_theta_min 2.307
_exptl_absorpt_coefficient_mu 0.115
_exptl_crystal_colour 'clear colourless'
_exptl_crystal_density_diffrn 1.478
_exptl_crystal_description plate
_exptl_crystal_F_000 1560
_exptl_crystal_recrystallization_method 'Re-crystallisation from solvent: acetonitrile'
_exptl_crystal_size_max 0.18
_exptl_crystal_size_mid 0.09
_exptl_crystal_size_min 0.02
_refine_diff_density_max 0.522
_refine_diff_density_min -0.351
_refine_diff_density_rms 0.083
_refine_ls_abs_structure_details
;
 Flack x determined using 609 quotients [(I+)-(I-)]/[(I+)+(I-)]
 (Parsons, Flack and Wagner, Acta Cryst. B69 (2013) 249-259).
;
_refine_ls_abs_structure_Flack 0.5(10)
_refine_ls_extinction_method none
_refine_ls_goodness_of_fit_ref 1.072
_refine_ls_hydrogen_treatment constr
_refine_ls_matrix_type full
_refine_ls_number_parameters 225
_refine_ls_number_reflns 3365
_refine_ls_number_restraints 123
_refine_ls_restrained_S_all 1.760
_refine_ls_R_factor_all 0.1709
_refine_ls_R_factor_gt 0.0958
_refine_ls_shift/su_max 0.998
_refine_ls_shift/su_mean 0.039
_refine_ls_structure_factor_coef Fsqd
_refine_ls_weighting_details 'w=1/[\s^2^(Fo^2^)+(0.2000P)^2^] where P=(Fo^2^+2Fc^2^)/3'
_refine_ls_weighting_scheme calc
_refine_ls_wR_factor_gt 0.2627
_refine_ls_wR_factor_ref 0.3232
_reflns_Friedel_coverage 0.801
_reflns_Friedel_fraction_full 0.579
_reflns_Friedel_fraction_max 0.579
_reflns_number_gt 1849
_reflns_number_total 3365
_reflns_threshold_expression 'I > 2\s(I)'
_cod_data_source_file d5ce00855g2.cif
_cod_data_source_block LH_PE_0p29
_cod_depositor_comments 'Adding full bibliography for 7251165--7251187.cif.'
_cod_original_cell_volume 3328.0(10)
_cod_original_sg_symbol_H-M 'C 2'
_cod_original_formula_sum 'C18 H21 F N3 O4.50'
_cod_database_code 7251170
_shelx_shelxl_version_number 2019/3
_shelx_space_group_comment
;
The symmetry employed for this shelxl refinement is uniquely defined
by the following loop, which should always be used as a source of
symmetry information in preference to the above space-group names.
They are only intended as comments.
;
_shelx_estimated_absorpt_t_min 0.980
_shelx_estimated_absorpt_t_max 0.998

loop_
_space_group_symop_operation_xyz
'x, y, z'
'-x, y, -z'
'x+1/2, y+1/2, z'
'-x+1/2, y+1/2, -z'

loop_
_atom_site_label
_atom_site_type_symbol
_atom_site_fract_x
_atom_site_fract_y
_atom_site_fract_z
_atom_site_U_iso_or_equiv
_atom_site_adp_type
_atom_site_occupancy
_atom_site_site_symmetry_order
_atom_site_calc_flag
_atom_site_refinement_flags_posn
_atom_site_refinement_flags_adp
_atom_site_refinement_flags_occupancy
_atom_site_disorder_assembly
_atom_site_disorder_group
F1 F 0.2060(2) 0.4707(11) 0.7358(7) 0.058(2) Uiso 1 1 d D U . . .
O1 O 0.3202(3) 0.4936(15) 1.2239(9) 0.070(3) Uiso 1 1 d D U . . .
O2 O 0.3721(3) 0.4917(15) 1.1610(11) 0.066(3) Uiso 1 1 d D U . . .
H2 H 0.370820 0.560104 1.123949 0.100 Uiso 1 1 calc R U . . .
O3 O 0.3333(3) 0.4927(11) 1.0153(8) 0.045(2) Uiso 1 1 d D U . . .
O4 O 0.1040(3) 0.4773(12) 0.8794(7) 0.050(2) Uiso 1 1 d D U . . .
N1 N 0.1926(3) 0.4735(14) 1.0205(7) 0.037(2) Uiso 1 1 d D U . . .
N2 N 0.1112(3) 0.4999(14) 0.7353(8) 0.047(3) Uiso 1 1 d D U . . .
N3 N 0.0164(3) 0.6383(13) 0.6272(9) 0.049(3) Uiso 1 1 d D U . . .
C1 C 0.2352(3) 0.4767(17) 1.0868(9) 0.046(3) Uiso 1 1 d D U . . .
H1 H 0.231854 0.474186 1.134367 0.055 Uiso 1 1 calc R U . . .
C2 C 0.2831(3) 0.4835(18) 1.0883(8) 0.039(3) Uiso 1 1 d D U . . .
C3 C 0.2897(3) 0.4867(15) 1.0161(8) 0.031(3) Uiso 1 1 d D U . . .
C4 C 0.2467(4) 0.4822(17) 0.8704(9) 0.039(3) Uiso 1 1 d D U . . .
H4 H 0.277955 0.480405 0.866575 0.046 Uiso 1 1 calc R U . . .
C5 C 0.2027(4) 0.4842(18) 0.8056(8) 0.043(3) Uiso 1 1 d D U . . .
C6 C 0.1534(3) 0.4842(17) 0.8045(8) 0.036(3) Uiso 1 1 d D U . . .
C7 C 0.1514(3) 0.4795(16) 0.8776(8) 0.032(3) Uiso 1 1 d D U . . .
C8 C 0.1959(3) 0.4783(16) 0.9477(8) 0.032(3) Uiso 1 1 d D U . . .
C9 C 0.2436(3) 0.4827(17) 0.9435(9) 0.034(3) Uiso 1 1 d D U . . .
C10 C 0.3274(4) 0.4925(18) 1.1650(9) 0.045(4) Uiso 1 1 d D U . . .
C11 C 0.1041(4) 0.5519(18) 0.9501(8) 0.045(3) Uiso 1 1 d D U . . .
H11A H 0.070309 0.538052 0.949130 0.054 Uiso 1 1 calc R U . . .
H11B H 0.112116 0.691350 0.953603 0.054 Uiso 1 1 calc R U . . .
C12 C 0.1415(3) 0.4506(17) 1.0219(8) 0.042(3) Uiso 1 1 d D U . . .
H12 H 0.132935 0.310490 1.020458 0.050 Uiso 1 1 calc R U . . .
C13 C 0.1381(5) 0.547(2) 1.0925(10) 0.057(4) Uiso 1 1 d D U . . .
H13A H 0.155610 0.467431 1.138147 0.085 Uiso 1 1 calc R U . . .
H13B H 0.103000 0.559280 1.084277 0.085 Uiso 1 1 calc R U . . .
H13C H 0.153372 0.675047 1.100087 0.085 Uiso 1 1 calc R U . . .
C14 C 0.0652(3) 0.3859(16) 0.7176(11) 0.045(3) Uiso 1 1 d D U . . .
H14A H 0.068306 0.311153 0.763628 0.054 Uiso 1 1 calc R U . . .
H14B H 0.061381 0.293052 0.675977 0.054 Uiso 1 1 calc R U . . .
C15 C 0.0186(4) 0.5144(16) 0.6925(9) 0.049(4) Uiso 1 1 d D U . . .
H15A H -0.011623 0.433058 0.676499 0.059 Uiso 1 1 calc R U . . .
H15B H 0.020086 0.596222 0.736049 0.059 Uiso 1 1 calc R U . . .
C16 C 0.0617(4) 0.7628(17) 0.6504(12) 0.055(4) Uiso 1 1 d D U . . .
H16A H 0.064534 0.845090 0.694497 0.066 Uiso 1 1 calc R U . . .
H16B H 0.059259 0.847797 0.607141 0.066 Uiso 1 1 calc R U . . .
C17 C 0.1077(4) 0.6326(18) 0.6727(10) 0.055(4) Uiso 1 1 d D U . . .
H17A H 0.105588 0.556935 0.627374 0.066 Uiso 1 1 calc R U . . .
H17B H 0.138032 0.713390 0.689440 0.066 Uiso 1 1 calc R U . . .
C18 C -0.0295(4) 0.762(2) 0.5998(14) 0.069(5) Uiso 1 1 d D U . . .
H18A H -0.059116 0.680956 0.576561 0.104 Uiso 1 1 calc R U . . .
H18B H -0.028223 0.854652 0.561615 0.104 Uiso 1 1 calc R U . . .
H18C H -0.031045 0.832846 0.643506 0.104 Uiso 1 1 calc R U . . .
F2 F 0.2911(3) 0.7049(11) 0.7609(7) 0.062(2) Uiso 1 1 d D U . . .
O5 O 0.1799(4) 0.6758(16) 0.2704(9) 0.082(4) Uiso 1 1 d D U . . .
O6 O 0.1284(3) 0.6924(15) 0.3336(9) 0.063(3) Uiso 1 1 d D U . . .
H6 H 0.131799 0.677217 0.379135 0.094 Uiso 1 1 calc R U . . .
O7 O 0.1647(3) 0.6775(11) 0.4802(7) 0.044(2) Uiso 1 1 d D U . . .
O8 O 0.3944(3) 0.6723(11) 0.6208(8) 0.046(2) Uiso 1 1 d D U . . .
N4 N 0.3066(3) 0.6513(13) 0.4781(8) 0.040(3) Uiso 1 1 d D U . . .
N5 N 0.3867(3) 0.6833(14) 0.7618(8) 0.053(3) Uiso 1 1 d D U . . .
N6 N 0.4829(3) 0.5858(15) 0.8762(9) 0.055(3) Uiso 1 1 d D U . . .
C19 C 0.2651(4) 0.6553(18) 0.4109(10) 0.054(4) Uiso 1 1 d D U . . .
H19 H 0.269023 0.647711 0.363821 0.065 Uiso 1 1 calc R U . . .
C20 C 0.2162(4) 0.6704(16) 0.4088(8) 0.040(3) Uiso 1 1 d D U . . .
C21 C 0.2085(3) 0.6716(16) 0.4793(8) 0.039(3) Uiso 1 1 d D U . . .
C22 C 0.2505(4) 0.6791(15) 0.6244(8) 0.036(3) Uiso 1 1 d D U . . .
H22 H 0.219081 0.676838 0.627487 0.043 Uiso 1 1 calc R U . . .
C23 C 0.2941(4) 0.6867(17) 0.6901(8) 0.045(4) Uiso 1 1 d D U . . .
C24 C 0.3432(3) 0.6823(16) 0.6927(8) 0.038(3) Uiso 1 1 d D U . . .
C25 C 0.3463(3) 0.6802(16) 0.6194(8) 0.034(3) Uiso 1 1 d D U . . .
C26 C 0.3026(3) 0.6732(16) 0.5499(8) 0.039(3) Uiso 1 1 d D U . . .
C27 C 0.2540(3) 0.6746(15) 0.5519(8) 0.035(3) Uiso 1 1 d D U . . .
C28 C 0.1736(4) 0.6810(19) 0.3301(9) 0.050(4) Uiso 1 1 d D U . . .
C29 C 0.3958(4) 0.7298(18) 0.5479(8) 0.049(3) Uiso 1 1 d D U . . .
H29A H 0.429769 0.709694 0.550321 0.059 Uiso 1 1 calc R U . . .
H29B H 0.387858 0.868972 0.539136 0.059 Uiso 1 1 calc R U . . .
C30 C 0.3583(3) 0.6134(18) 0.4802(9) 0.045(3) Uiso 1 1 d D U . . .
H30 H 0.366087 0.472949 0.490303 0.054 Uiso 1 1 calc R U . . .
C31 C 0.3614(5) 0.667(2) 0.4036(12) 0.082(5) Uiso 1 1 d D U . . .
H31A H 0.341214 0.576430 0.363548 0.123 Uiso 1 1 calc R U . . .
H31B H 0.396142 0.659985 0.409646 0.123 Uiso 1 1 calc R U . . .
H31C H 0.348825 0.798286 0.388958 0.123 Uiso 1 1 calc R U . . .
C32 C 0.4288(3) 0.8158(16) 0.7781(11) 0.044(3) Uiso 1 1 d D U . . .
H32A H 0.429354 0.911893 0.816980 0.053 Uiso 1 1 calc R U . . .
H32B H 0.424855 0.885924 0.730636 0.053 Uiso 1 1 calc R U . . .
C33 C 0.4778(4) 0.7024(18) 0.8081(10) 0.052(4) Uiso 1 1 d D U . . .
H33A H 0.478663 0.616359 0.767094 0.063 Uiso 1 1 calc R U . . .
H33B H 0.506164 0.793283 0.822167 0.063 Uiso 1 1 calc R U . . .
C34 C 0.4400(4) 0.4480(19) 0.8551(12) 0.062(4) Uiso 1 1 d D U . . .
H34A H 0.443857 0.368968 0.900511 0.075 Uiso 1 1 calc R U . . .
H34B H 0.440180 0.360012 0.814203 0.075 Uiso 1 1 calc R U . . .
C35 C 0.3905(4) 0.5562(18) 0.8270(10) 0.050(4) Uiso 1 1 d D U . . .
H35A H 0.362509 0.463019 0.810009 0.060 Uiso 1 1 calc R U . . .
H35B H 0.388681 0.634684 0.869288 0.060 Uiso 1 1 calc R U . . .
C36 C 0.5315(4) 0.481(2) 0.9073(16) 0.078(5) Uiso 1 1 d D U . . .
H36A H 0.531357 0.380877 0.870821 0.116 Uiso 1 1 calc R U . . .
H36B H 0.536319 0.420648 0.956484 0.116 Uiso 1 1 calc R U . . .
H36C H 0.558630 0.571934 0.915198 0.116 Uiso 1 1 calc R U . . .
O9 O 0.000000 0.358(3) 0.500000 0.088(6) Uiso 1 2 d DGS . P . .
H9A H -0.020589 0.375732 0.522202 0.132 Uiso 0.5 1 d DG U P . .
H9B H 0.014697 0.469833 0.503647 0.132 Uiso 0.5 1 d DG U P . .
O10 O 0.000000 0.370(2) 1.000000 0.082(5) Uiso 1 2 d DGS . P . .
H10A H -0.023832 0.299333 0.967201 0.123 Uiso 0.5 1 d DG U P . .
H10B H -0.000314 0.476255 0.975162 0.123 Uiso 0.5 1 d DG U P . .

loop_
_atom_type_symbol
_atom_type_description
_atom_type_scat_dispersion_real
_atom_type_scat_dispersion_imag
_atom_type_scat_source
C C 0.0033 0.0016 'International Tables Vol C Tables 4.2.6.8 and 6.1.1.4'
H H 0.0000 0.0000 'International Tables Vol C Tables 4.2.6.8 and 6.1.1.4'
F F 0.0171 0.0103 'International Tables Vol C Tables 4.2.6.8 and 6.1.1.4'
N N 0.0061 0.0033 'International Tables Vol C Tables 4.2.6.8 and 6.1.1.4'
O O 0.0106 0.0060 'International Tables Vol C Tables 4.2.6.8 and 6.1.1.4'

loop_
_geom_angle_atom_site_label_1
_geom_angle_atom_site_label_2
_geom_angle_atom_site_label_3
_geom_angle
_geom_angle_site_symmetry_1
_geom_angle_site_symmetry_3
_geom_angle_publ_flag
C10 O2 H2 109.4 . . ?
C7 O4 C11 113.0(10) . . ?
C1 N1 C8 120.0(9) . . ?
C1 N1 C12 121.6(11) . . ?
C8 N1 C12 118.2(9) . . ?
C6 N2 C17 123.6(10) . . ?
C6 N2 C14 123.5(11) . . ?
C17 N2 C14 112.8(11) . . ?
C15 N3 C16 110.7(11) . . ?
C15 N3 C18 110.5(11) . . ?
C16 N3 C18 109.7(9) . . ?
N1 C1 C2 123.8(13) . . ?
N1 C1 H1 118.1 . . ?
C2 C1 H1 118.1 . . ?
C1 C2 C3 119.7(11) . . ?
C1 C2 C10 119.2(11) . . ?
C3 C2 C10 121.0(9) . . ?
O3 C3 C2 121.5(11) . . ?
O3 C3 C9 121.6(11) . . ?
C2 C3 C9 116.9(9) . . ?
C5 C4 C9 117.7(11) . . ?
C5 C4 H4 121.1 . . ?
C9 C4 H4 121.1 . . ?
F1 C5 C4 117.1(10) . . ?
F1 C5 C6 116.8(11) . . ?
C4 C5 C6 125.9(12) . . ?
N2 C6 C7 123.5(10) . . ?
N2 C6 C5 121.1(12) . . ?
C7 C6 C5 115.2(10) . . ?
O4 C7 C6 117.3(10) . . ?
O4 C7 C8 120.8(11) . . ?
C6 C7 C8 121.9(9) . . ?
N1 C8 C9 120.3(10) . . ?
N1 C8 C7 120.6(9) . . ?
C9 C8 C7 119.1(11) . . ?
C4 C9 C8 120.1(10) . . ?
C4 C9 C3 120.7(9) . . ?
C8 C9 C3 119.2(11) . . ?
O1 C10 O2 126.0(14) . . ?
O1 C10 C2 119.0(11) . . ?
O2 C10 C2 115.0(12) . . ?
O4 C11 C12 113.5(10) . . ?
O4 C11 H11A 108.8 . . ?
C12 C11 H11A 108.9 . . ?
O4 C11 H11B 108.9 . . ?
C12 C11 H11B 108.9 . . ?
H11A C11 H11B 107.7 . . ?
N1 C12 C11 107.0(9) . . ?
N1 C12 C13 112.5(10) . . ?
C11 C12 C13 107.6(10) . . ?
N1 C12 H12 109.9 . . ?
C11 C12 H12 109.9 . . ?
C13 C12 H12 109.8 . . ?
C12 C13 H13A 109.5 . . ?
C12 C13 H13B 109.4 . . ?
H13A C13 H13B 109.5 . . ?
C12 C13 H13C 109.4 . . ?
H13A C13 H13C 109.5 . . ?
H13B C13 H13C 109.5 . . ?
N2 C14 C15 112.1(8) . . ?
N2 C14 H14A 109.2 . . ?
C15 C14 H14A 109.2 . . ?
N2 C14 H14B 109.2 . . ?
C15 C14 H14B 109.2 . . ?
H14A C14 H14B 107.9 . . ?
N3 C15 C14 109.1(11) . . ?
N3 C15 H15A 109.9 . . ?
C14 C15 H15A 109.9 . . ?
N3 C15 H15B 109.9 . . ?
C14 C15 H15B 109.8 . . ?
H15A C15 H15B 108.3 . . ?
N3 C16 C17 108.7(9) . . ?
N3 C16 H16A 110.0 . . ?
C17 C16 H16A 110.0 . . ?
N3 C16 H16B 109.9 . . ?
C17 C16 H16B 109.9 . . ?
H16A C16 H16B 108.3 . . ?
N2 C17 C16 111.0(12) . . ?
N2 C17 H17A 109.5 . . ?
C16 C17 H17A 109.5 . . ?
N2 C17 H17B 109.4 . . ?
C16 C17 H17B 109.4 . . ?
H17A C17 H17B 108.0 . . ?
N3 C18 H18A 109.5 . . ?
N3 C18 H18B 109.5 . . ?
H18A C18 H18B 109.5 . . ?
N3 C18 H18C 109.5 . . ?
H18A C18 H18C 109.5 . . ?
H18B C18 H18C 109.5 . . ?
C28 O6 H6 109.5 . . ?
C25 O8 C29 112.7(10) . . ?
C19 N4 C26 120.6(10) . . ?
C19 N4 C30 122.0(11) . . ?
C26 N4 C30 117.3(10) . . ?
C24 N5 C32 124.3(11) . . ?
C24 N5 C35 120.6(10) . . ?
C32 N5 C35 114.9(11) . . ?
C33 N6 C36 110.8(12) . . ?
C33 N6 C34 109.7(12) . . ?
C36 N6 C34 111.0(10) . . ?
N4 C19 C20 122.4(13) . . ?
N4 C19 H19 118.8 . . ?
C20 C19 H19 118.8 . . ?
C19 C20 C21 120.6(11) . . ?
C19 C20 C28 116.8(11) . . ?
C21 C20 C28 122.6(10) . . ?
O7 C21 C20 122.8(11) . . ?
O7 C21 C27 120.9(11) . . ?
C20 C21 C27 116.3(9) . . ?
C23 C22 C27 118.5(11) . . ?
C23 C22 H22 120.8 . . ?
C27 C22 H22 120.8 . . ?
C22 C23 F2 118.9(10) . . ?
C22 C23 C24 125.8(13) . . ?
F2 C23 C24 115.3(11) . . ?
N5 C24 C23 123.5(12) . . ?
N5 C24 C25 121.2(10) . . ?
C23 C24 C25 115.3(10) . . ?
O8 C25 C26 122.6(11) . . ?
O8 C25 C24 116.2(10) . . ?
C26 C25 C24 121.1(9) . . ?
C25 C26 N4 120.1(9) . . ?
C25 C26 C27 120.4(11) . . ?
N4 C26 C27 119.4(10) . . ?
C22 C27 C26 118.9(11) . . ?
C22 C27 C21 120.9(9) . . ?
C26 C27 C21 120.2(11) . . ?
O5 C28 O6 124.5(13) . . ?
O5 C28 C20 122.8(12) . . ?
O6 C28 C20 112.7(12) . . ?
O8 C29 C30 111.5(11) . . ?
O8 C29 H29A 109.3 . . ?
C30 C29 H29A 109.3 . . ?
O8 C29 H29B 109.3 . . ?
C30 C29 H29B 109.3 . . ?
H29A C29 H29B 108.0 . . ?
N4 C30 C29 107.4(10) . . ?
N4 C30 C31 111.8(11) . . ?
C29 C30 C31 111.7(12) . . ?
N4 C30 H30 108.7 . . ?
C29 C30 H30 108.6 . . ?
C31 C30 H30 108.6 . . ?
C30 C31 H31A 109.5 . . ?
C30 C31 H31B 109.5 . . ?
H31A C31 H31B 109.5 . . ?
C30 C31 H31C 109.4 . . ?
H31A C31 H31C 109.5 . . ?
H31B C31 H31C 109.5 . . ?
N5 C32 C33 109.9(9) . . ?
N5 C32 H32A 109.7 . . ?
C33 C32 H32A 109.7 . . ?
N5 C32 H32B 109.7 . . ?
C33 C32 H32B 109.7 . . ?
H32A C32 H32B 108.2 . . ?
N6 C33 C32 110.7(12) . . ?
N6 C33 H33A 109.5 . . ?
C32 C33 H33A 109.5 . . ?
N6 C33 H33B 109.5 . . ?
C32 C33 H33B 109.5 . . ?
H33A C33 H33B 108.1 . . ?
N6 C34 C35 111.0(10) . . ?
N6 C34 H34A 109.4 . . ?
C35 C34 H34A 109.4 . . ?
N6 C34 H34B 109.5 . . ?
C35 C34 H34B 109.4 . . ?
H34A C34 H34B 108.0 . . ?
N5 C35 C34 108.8(12) . . ?
N5 C35 H35A 109.9 . . ?
C34 C35 H35A 110.0 . . ?
N5 C35 H35B 109.9 . . ?
C34 C35 H35B 109.9 . . ?
H35A C35 H35B 108.3 . . ?
N6 C36 H36A 109.4 . . ?
N6 C36 H36B 109.5 . . ?
H36A C36 H36B 109.5 . . ?
N6 C36 H36C 109.5 . . ?
H36A C36 H36C 109.5 . . ?
H36B C36 H36C 109.5 . . ?
H9A O9 H9B 104.8 . . ?
H9A O9 H9A 164.2 . 2_556 ?
H9B O9 H9A 60.1 . 2_556 ?
H9A O9 H9B 60.1 . 2_556 ?
H9B O9 H9B 55.7 . 2_556 ?
H9A O9 H9B 104.8 2_556 2_556 ?
H10A O10 H10B 104.8 . . ?
H10A O10 H10A 112.0 . 2_557 ?
H10B O10 H10A 133.5 . 2_557 ?
H10A O10 H10B 133.5 . 2_557 ?
H10B O10 H10B 64.9 . 2_557 ?
H10A O10 H10B 104.8 2_557 2_557 ?

loop_
_geom_bond_atom_site_label_1
_geom_bond_atom_site_label_2
_geom_bond_distance
_geom_bond_site_symmetry_2
_geom_bond_publ_flag
F1 C5 1.346(11) . ?
O1 C10 1.196(12) . ?
O2 C10 1.318(10) . ?
O2 H2 0.8200 . ?
O3 C3 1.259(9) . ?
O4 C7 1.376(10) . ?
O4 C11 1.412(12) . ?
N1 C1 1.342(11) . ?
N1 C8 1.396(11) . ?
N1 C12 1.490(10) . ?
N2 C6 1.371(11) . ?
N2 C17 1.445(12) . ?
N2 C14 1.450(10) . ?
N3 C15 1.459(12) . ?
N3 C16 1.465(10) . ?
N3 C18 1.472(10) . ?
C1 C2 1.366(10) . ?
C1 H1 0.9300 . ?
C2 C3 1.435(11) . ?
C2 C10 1.483(11) . ?
C3 C9 1.463(11) . ?
C4 C5 1.351(11) . ?
C4 C9 1.400(11) . ?
C4 H4 0.9300 . ?
C5 C6 1.407(10) . ?
C6 C7 1.387(11) . ?
C7 C8 1.411(11) . ?
C8 C9 1.408(10) . ?
C11 C12 1.501(11) . ?
C11 H11A 0.9700 . ?
C11 H11B 0.9700 . ?
C12 C13 1.508(12) . ?
C12 H12 0.9800 . ?
C13 H13A 0.9600 . ?
C13 H13B 0.9600 . ?
C13 H13C 0.9600 . ?
C14 C15 1.507(10) . ?
C14 H14A 0.9700 . ?
C14 H14B 0.9700 . ?
C15 H15A 0.9700 . ?
C15 H15B 0.9700 . ?
C16 C17 1.502(11) . ?
C16 H16A 0.9700 . ?
C16 H16B 0.9700 . ?
C17 H17A 0.9700 . ?
C17 H17B 0.9700 . ?
C18 H18A 0.9600 . ?
C18 H18B 0.9600 . ?
C18 H18C 0.9600 . ?
F2 C23 1.363(11) . ?
O5 C28 1.197(12) . ?
O6 C28 1.330(11) . ?
O6 H6 0.8200 . ?
O7 C21 1.267(10) . ?
O8 C25 1.374(9) . ?
O8 C29 1.429(12) . ?
N4 C19 1.335(12) . ?
N4 C26 1.397(11) . ?
N4 C30 1.495(10) . ?
N5 C24 1.385(11) . ?
N5 C32 1.440(10) . ?
N5 C35 1.457(12) . ?
N6 C33 1.452(12) . ?
N6 C36 1.463(11) . ?
N6 C34 1.469(11) . ?
C19 C20 1.394(10) . ?
C19 H19 0.9300 . ?
C20 C21 1.419(12) . ?
C20 C28 1.486(12) . ?
C21 C27 1.453(11) . ?
C22 C23 1.353(11) . ?
C22 C27 1.393(12) . ?
C22 H22 0.9300 . ?
C23 C24 1.395(11) . ?
C24 C25 1.403(12) . ?
C25 C26 1.394(11) . ?
C26 C27 1.414(10) . ?
C29 C30 1.508(11) . ?
C29 H29A 0.9700 . ?
C29 H29B 0.9700 . ?
C30 C31 1.510(13) . ?
C30 H30 0.9800 . ?
C31 H31A 0.9600 . ?
C31 H31B 0.9600 . ?
C31 H31C 0.9600 . ?
C32 C33 1.502(10) . ?
C32 H32A 0.9700 . ?
C32 H32B 0.9700 . ?
C33 H33A 0.9700 . ?
C33 H33B 0.9700 . ?
C34 C35 1.497(11) . ?
C34 H34A 0.9700 . ?
C34 H34B 0.9700 . ?
C35 H35A 0.9700 . ?
C35 H35B 0.9700 . ?
C36 H36A 0.9600 . ?
C36 H36B 0.9600 . ?
C36 H36C 0.9600 . ?
O9 H9A 0.8564 . ?
O9 H9B 0.8556 . ?
O9 H9A 0.86(11) 2_556 ?
O9 H9B 0.9(3) 2_556 ?
O10 H10A 0.8568 . ?
O10 H10B 0.8559 . ?
O10 H10A 0.9(3) 2_557 ?
O10 H10B 0.9(3) 2_557 ?

loop_
_geom_hbond_atom_site_label_D
_geom_hbond_atom_site_label_H
_geom_hbond_atom_site_label_A
_geom_hbond_distance_DH
_geom_hbond_distance_HA
_geom_hbond_distance_DA
_geom_hbond_angle_DHA
_geom_hbond_site_symmetry_A
_geom_hbond_publ_flag
O2 H2 O3 0.82 1.93 2.48(2) 124.5 . yes
O6 H6 O7 0.82 1.73 2.50(2) 155.3 . yes
O10 H10A N6 0.86 2.30 2.893(18) 126.7 3_445 yes
O9 H9A N3 0.86 2.54 2.924(18) 108.2 . yes

loop_
_geom_torsion_atom_site_label_1
_geom_torsion_atom_site_label_2
_geom_torsion_atom_site_label_3
_geom_torsion_atom_site_label_4
_geom_torsion
_geom_torsion_site_symmetry_1
_geom_torsion_site_symmetry_2
_geom_torsion_site_symmetry_3
_geom_torsion_site_symmetry_4
_geom_torsion_publ_flag
C8 N1 C1 C2 -0.4(18) . . . . ?
C12 N1 C1 C2 175.2(11) . . . . ?
N1 C1 C2 C3 -0.3(18) . . . . ?
N1 C1 C2 C10 178.2(11) . . . . ?
C1 C2 C3 O3 -179.9(10) . . . . ?
C10 C2 C3 O3 1.6(17) . . . . ?
C1 C2 C3 C9 0.1(16) . . . . ?
C10 C2 C3 C9 -178.3(10) . . . . ?
C9 C4 C5 F1 -175.8(10) . . . . ?
C9 C4 C5 C6 -1(2) . . . . ?
C17 N2 C6 C7 134.2(13) . . . . ?
C14 N2 C6 C7 -45.3(18) . . . . ?
C17 N2 C6 C5 -41.7(19) . . . . ?
C14 N2 C6 C5 138.8(12) . . . . ?
F1 C5 C6 N2 -9.6(18) . . . . ?
C4 C5 C6 N2 175.5(12) . . . . ?
F1 C5 C6 C7 174.2(10) . . . . ?
C4 C5 C6 C7 -0.7(19) . . . . ?
C11 O4 C7 C6 -155.6(11) . . . . ?
C11 O4 C7 C8 24.0(15) . . . . ?
N2 C6 C7 O4 4.5(17) . . . . ?
C5 C6 C7 O4 -179.4(10) . . . . ?
N2 C6 C7 C8 -175.1(11) . . . . ?
C5 C6 C7 C8 1.0(17) . . . . ?
C1 N1 C8 C9 1.2(17) . . . . ?
C12 N1 C8 C9 -174.5(9) . . . . ?
C1 N1 C8 C7 -178.6(10) . . . . ?
C12 N1 C8 C7 5.7(16) . . . . ?
O4 C7 C8 N1 0.5(17) . . . . ?
C6 C7 C8 N1 -180.0(10) . . . . ?
O4 C7 C8 C9 -179.3(10) . . . . ?
C6 C7 C8 C9 0.2(17) . . . . ?
C5 C4 C9 C8 2.2(17) . . . . ?
C5 C4 C9 C3 -178.1(10) . . . . ?
N1 C8 C9 C4 178.3(10) . . . . ?
C7 C8 C9 C4 -1.9(16) . . . . ?
N1 C8 C9 C3 -1.4(16) . . . . ?
C7 C8 C9 C3 178.4(10) . . . . ?
O3 C3 C9 C4 1.1(16) . . . . ?
C2 C3 C9 C4 -178.9(11) . . . . ?
O3 C3 C9 C8 -179.3(11) . . . . ?
C2 C3 C9 C8 0.7(15) . . . . ?
C1 C2 C10 O1 0.0(19) . . . . ?
C3 C2 C10 O1 178.4(12) . . . . ?
C1 C2 C10 O2 177.8(11) . . . . ?
C3 C2 C10 O2 -3.8(17) . . . . ?
C7 O4 C11 C12 -54.7(13) . . . . ?
C1 N1 C12 C11 151.7(11) . . . . ?
C8 N1 C12 C11 -32.7(14) . . . . ?
C1 N1 C12 C13 33.6(15) . . . . ?
C8 N1 C12 C13 -150.7(11) . . . . ?
O4 C11 C12 N1 57.9(13) . . . . ?
O4 C11 C12 C13 179.1(9) . . . . ?
C6 N2 C14 C15 127.2(15) . . . . ?
C17 N2 C14 C15 -52.4(18) . . . . ?
C16 N3 C15 C14 -59.7(13) . . . . ?
C18 N3 C15 C14 178.5(12) . . . . ?
N2 C14 C15 N3 54.3(17) . . . . ?
C15 N3 C16 C17 61.6(16) . . . . ?
C18 N3 C16 C17 -176.1(16) . . . . ?
C6 N2 C17 C16 -125.7(13) . . . . ?
C14 N2 C17 C16 53.9(15) . . . . ?
N3 C16 C17 N2 -57.7(18) . . . . ?
C26 N4 C19 C20 -3.6(17) . . . . ?
C30 N4 C19 C20 173.3(10) . . . . ?
N4 C19 C20 C21 -3.4(18) . . . . ?
N4 C19 C20 C28 177.7(10) . . . . ?
C19 C20 C21 O7 -177.2(11) . . . . ?
C28 C20 C21 O7 1.6(18) . . . . ?
C19 C20 C21 C27 5.4(16) . . . . ?
C28 C20 C21 C27 -175.8(10) . . . . ?
C27 C22 C23 F2 175.5(9) . . . . ?
C27 C22 C23 C24 -2.9(19) . . . . ?
C32 N5 C24 C23 -129.4(13) . . . . ?
C35 N5 C24 C23 45.3(18) . . . . ?
C32 N5 C24 C25 49.5(17) . . . . ?
C35 N5 C24 C25 -135.8(12) . . . . ?
C22 C23 C24 N5 -177.5(11) . . . . ?
F2 C23 C24 N5 4.0(18) . . . . ?
C22 C23 C24 C25 3.5(18) . . . . ?
F2 C23 C24 C25 -174.9(9) . . . . ?
C29 O8 C25 C26 21.9(15) . . . . ?
C29 O8 C25 C24 -162.2(9) . . . . ?
N5 C24 C25 O8 2.1(16) . . . . ?
C23 C24 C25 O8 -178.9(10) . . . . ?
N5 C24 C25 C26 178.0(10) . . . . ?
C23 C24 C25 C26 -3.0(16) . . . . ?
O8 C25 C26 N4 2.1(17) . . . . ?
C24 C25 C26 N4 -173.6(10) . . . . ?
O8 C25 C26 C27 177.7(10) . . . . ?
C24 C25 C26 C27 2.0(16) . . . . ?
C19 N4 C26 C25 -176.3(10) . . . . ?
C30 N4 C26 C25 6.7(15) . . . . ?
C19 N4 C26 C27 8.0(16) . . . . ?
C30 N4 C26 C27 -169.0(9) . . . . ?
C23 C22 C27 C26 1.6(16) . . . . ?
C23 C22 C27 C21 -178.3(10) . . . . ?
C25 C26 C27 C22 -1.2(16) . . . . ?
N4 C26 C27 C22 174.4(10) . . . . ?
C25 C26 C27 C21 178.7(10) . . . . ?
N4 C26 C27 C21 -5.7(15) . . . . ?
O7 C21 C27 C22 1.6(16) . . . . ?
C20 C21 C27 C22 179.0(10) . . . . ?
O7 C21 C27 C26 -178.3(10) . . . . ?
C20 C21 C27 C26 -0.9(15) . . . . ?
C19 C20 C28 O5 0(2) . . . . ?
C21 C20 C28 O5 -178.4(13) . . . . ?
C19 C20 C28 O6 179.1(11) . . . . ?
C21 C20 C28 O6 0.3(17) . . . . ?
C25 O8 C29 C30 -53.6(12) . . . . ?
C19 N4 C30 C29 147.1(11) . . . . ?
C26 N4 C30 C29 -35.9(14) . . . . ?
C19 N4 C30 C31 24.3(16) . . . . ?
C26 N4 C30 C31 -158.7(11) . . . . ?
O8 C29 C30 N4 59.8(13) . . . . ?
O8 C29 C30 C31 -177.3(10) . . . . ?
C24 N5 C32 C33 -131.0(14) . . . . ?
C35 N5 C32 C33 54.1(18) . . . . ?
C36 N6 C33 C32 -177.9(13) . . . . ?
C34 N6 C33 C32 59.2(14) . . . . ?
N5 C32 C33 N6 -55.5(17) . . . . ?
C33 N6 C34 C35 -60.0(17) . . . . ?
C36 N6 C34 C35 177.2(16) . . . . ?
C24 N5 C35 C34 130.7(13) . . . . ?
C32 N5 C35 C34 -54.1(16) . . . . ?
N6 C34 C35 N5 55.7(19) . . . . ?
